data_4020754
loop_
_publ_author_name
'Asunci\'on Barbero'
'Pilar Castre\~no'
'Gloria Fern\'andez'
'Francisco J. Pulido'

_publ_section_title
;
 Intramolecular Ene Reaction of Epoxyallylsilanes:
 Synthesis of Allyl- and Vinylsilane-Functionalized Cyclohexanols
;
_journal_name_full 'Journal of Organic Chemistry'
_journal_page_first 10747
_journal_page_last 10752
_journal_paper_doi 10.1021/jo051868g
_journal_volume 70
_journal_year 2005
_chemical_formula_sum 'C26 H36 O Si'
_chemical_formula_weight 392.64
_space_group_IT_number 2
_symmetry_cell_setting triclinic
_symmetry_space_group_name_Hall '-P 1'
_symmetry_space_group_name_H-M 'P -1'
_cell_angle_alpha 71.918(3)
_cell_angle_beta 78.502(3)
_cell_angle_gamma 80.289(3)
_cell_formula_units_Z 2
_cell_length_a 10.096(2)
_cell_length_b 10.316(2)
_cell_length_c 12.523(3)
_cell_measurement_temperature 299(2)
_cell_volume 1207.0(5)
_diffrn_ambient_temperature 299(2)
_exptl_crystal_density_diffrn 1.080
_cod_depositor_comments
;
The following automatic conversions were performed:
'_symmetry_cell_setting' value 'Triclinic' changed to 'triclinic'
according to '/home/saulius/struct/CIF-dictionaries/cif_core.dic'
dictionary named 'cif_core.dic' version 2.4.1 from 2010-06-29.

Automatic conversion script
Id: cif_fix_enum 1527 2010-12-29 10:47:43Z saulius 
;
_cod_database_code 4020754

loop_
_symmetry_equiv_pos_as_xyz
'x, y, z'
'-x, -y, -z'

loop_
_atom_site_label
_atom_site_type_symbol
_atom_site_fract_x
_atom_site_fract_y
_atom_site_fract_z
_atom_site_U_iso_or_equiv
_atom_site_adp_type
_atom_site_occupancy
_atom_site_symmetry_multiplicity
_atom_site_calc_flag
_atom_site_refinement_flags
_atom_site_disorder_assembly
_atom_site_disorder_group
Si1 Si 0.15998(7) 0.68387(7) 0.67663(6) 0.0449(3) Uani 1 1 d . . .
O1 O 0.3101(2) 0.7155(2) 0.9743(2) 0.0785(7) Uani 1 1 d . . .
H1 H 0.2924 0.6488 0.9596 0.118 Uiso 1 1 calc R . .
C1 C 0.1992(2) 0.8999(2) 0.7646(2) 0.0457(6) Uani 1 1 d . . .
C2 C 0.1180(2) 0.8335(3) 0.8777(2) 0.0514(7) Uani 1 1 d . . .
H2A H 0.0972 0.7455 0.8766 0.062 Uiso 1 1 calc R . .
H2B H 0.0324 0.8906 0.8880 0.062 Uiso 1 1 calc R . .
C3 C 0.1909(3) 0.8113(3) 0.9783(3) 0.0598(7) Uani 1 1 d . . .
H3 H 0.1291 0.7764 1.0490 0.072 Uiso 1 1 calc R . .
C4 C 0.2340(3) 0.9443(3) 0.9785(3) 0.0630(8) Uani 1 1 d . . .
H4 H 0.1511 1.0080 0.9855 0.076 Uiso 1 1 calc R . .
C5 C 0.3200(3) 1.0069(3) 0.8654(3) 0.0638(8) Uani 1 1 d . . .
H5A H 0.4043 0.9469 0.8582 0.077 Uiso 1 1 calc R . .
H5B H 0.3432 1.0940 0.8663 0.077 Uiso 1 1 calc R . .
C6 C 0.2527(3) 1.0313(3) 0.7596(3) 0.0565(7) Uani 1 1 d . . .
C7 C 0.2188(2) 0.8455(3) 0.6779(2) 0.0490(6) Uani 1 1 d . . .
H7 H 0.2675 0.8939 0.6101 0.059 Uiso 1 1 calc R . .
C8 C 0.1313(4) 1.1454(3) 0.7580(3) 0.0800(10) Uani 1 1 d . . .
H8A H 0.0913 1.1620 0.6908 0.120 Uiso 1 1 calc R . .
H8B H 0.1627 1.2281 0.7581 0.120 Uiso 1 1 calc R . .
H8C H 0.0644 1.1168 0.8242 0.120 Uiso 1 1 calc R . .
C9 C 0.3575(4) 1.0808(4) 0.6537(3) 0.0841(10) Uani 1 1 d . . .
H9A H 0.4288 1.0077 0.6482 0.126 Uiso 1 1 calc R . .
H9B H 0.3952 1.1575 0.6591 0.126 Uiso 1 1 calc R . .
H9C H 0.3141 1.1083 0.5872 0.126 Uiso 1 1 calc R . .
C10 C 0.3049(4) 0.9274(4) 1.0796(3) 0.0918(11) Uani 1 1 d . . .
H10A H 0.2472 0.8870 1.1489 0.138 Uiso 1 1 calc R . .
H10B H 0.3229 1.0156 1.0801 0.138 Uiso 1 1 calc R . .
H10C H 0.3890 0.8689 1.0735 0.138 Uiso 1 1 calc R . .
C11 C 0.2308(2) 0.5380(2) 0.7918(2) 0.0444(6) Uani 1 1 d . . .
C12 C 0.1525(3) 0.4587(3) 0.8860(2) 0.0560(7) Uani 1 1 d . . .
H12 H 0.0583 0.4712 0.8908 0.067 Uiso 1 1 calc R . .
C13 C 0.2111(3) 0.3616(3) 0.9731(3) 0.0669(8) Uani 1 1 d . . .
H13 H 0.1560 0.3113 1.0358 0.080 Uiso 1 1 calc R . .
C14 C 0.3493(3) 0.3393(3) 0.9674(3) 0.0672(8) Uani 1 1 d . . .
H14 H 0.3885 0.2734 1.0255 0.081 Uiso 1 1 calc R . .
C15 C 0.4289(3) 0.4144(3) 0.8760(3) 0.0761(10) Uani 1 1 d . . .
H15 H 0.5230 0.3998 0.8716 0.091 Uiso 1 1 calc R . .
C16 C 0.3705(3) 0.5123(3) 0.7894(3) 0.0688(9) Uani 1 1 d . . .
H16 H 0.4269 0.5626 0.7277 0.083 Uiso 1 1 calc R . .
C21 C -0.0316(3) 0.6980(3) 0.7020(2) 0.0505(7) Uani 1 1 d . . .
C22 C -0.1036(3) 0.5862(3) 0.7247(3) 0.0675(8) Uani 1 1 d . . .
H22 H -0.0567 0.4989 0.7320 0.081 Uiso 1 1 calc R . .
C23 C -0.2451(4) 0.6033(5) 0.7365(3) 0.0863(11) Uani 1 1 d . . .
H23 H -0.2916 0.5275 0.7515 0.104 Uiso 1 1 calc R . .
C24 C -0.3166(3) 0.7312(5) 0.7264(4) 0.0915(12) Uani 1 1 d . . .
H24 H -0.4110 0.7419 0.7346 0.110 Uiso 1 1 calc R . .
C25 C -0.2487(3) 0.8413(4) 0.7044(3) 0.0835(10) Uani 1 1 d . . .
H25 H -0.2970 0.9279 0.6971 0.100 Uiso 1 1 calc R . .
C26 C -0.1082(3) 0.8266(3) 0.6926(3) 0.0661(8) Uani 1 1 d . . .
H26 H -0.0637 0.9036 0.6782 0.079 Uiso 1 1 calc R . .
C31 C 0.2233(3) 0.6555(3) 0.5304(2) 0.0609(8) Uani 1 1 d . . .
C32 C 0.2078(5) 0.5090(4) 0.5350(4) 0.1052(14) Uani 1 1 d . . .
H32A H 0.1137 0.4941 0.5577 0.158 Uiso 1 1 calc R . .
H32B H 0.2604 0.4452 0.5889 0.158 Uiso 1 1 calc R . .
H32C H 0.2395 0.4958 0.4611 0.158 Uiso 1 1 calc R . .
C33 C 0.1386(5) 0.7575(6) 0.4455(3) 0.1261(18) Uani 1 1 d . . .
H33A H 0.1462 0.8493 0.4447 0.189 Uiso 1 1 calc R . .
H33B H 0.0450 0.7405 0.4676 0.189 Uiso 1 1 calc R . .
H33C H 0.1713 0.7468 0.3710 0.189 Uiso 1 1 calc R . .
C34 C 0.3734(4) 0.6774(4) 0.4888(3) 0.0947(12) Uani 1 1 d . . .
H34A H 0.3996 0.6675 0.4134 0.142 Uiso 1 1 calc R . .
H34B H 0.4284 0.6105 0.5391 0.142 Uiso 1 1 calc R . .
H34C H 0.3864 0.7679 0.4877 0.142 Uiso 1 1 calc R . .

loop_
_atom_site_aniso_label
_atom_site_aniso_U_11
_atom_site_aniso_U_22
_atom_site_aniso_U_33
_atom_site_aniso_U_23
_atom_site_aniso_U_13
_atom_site_aniso_U_12
Si1 0.0427(5) 0.0418(5) 0.0503(5) -0.0086(3) -0.0117(3) -0.0089(3)
O1 0.0900(16) 0.0555(13) 0.1004(17) -0.0257(12) -0.0495(13) 0.0103(11)
C1 0.0334(12) 0.0404(13) 0.0612(16) -0.0081(11) -0.0132(11) -0.0038(10)
C2 0.0396(13) 0.0502(15) 0.0675(17) -0.0200(12) -0.0068(12) -0.0096(11)
C3 0.0635(17) 0.0573(17) 0.0615(17) -0.0181(13) -0.0125(13) -0.0095(14)
C4 0.0615(17) 0.0591(17) 0.076(2) -0.0286(15) -0.0200(15) 0.0018(14)
C5 0.0522(16) 0.0513(16) 0.099(2) -0.0294(15) -0.0216(15) -0.0097(13)
C6 0.0522(15) 0.0400(14) 0.0769(19) -0.0121(13) -0.0133(13) -0.0089(12)
C7 0.0438(14) 0.0446(14) 0.0539(15) -0.0033(11) -0.0096(11) -0.0105(11)
C8 0.088(2) 0.0477(17) 0.107(3) -0.0193(17) -0.034(2) 0.0031(16)
C9 0.092(2) 0.066(2) 0.095(2) -0.0146(18) -0.0005(19) -0.0437(18)
C10 0.115(3) 0.085(2) 0.099(3) -0.042(2) -0.045(2) -0.010(2)
C11 0.0445(14) 0.0384(13) 0.0529(14) -0.0126(11) -0.0122(11) -0.0073(10)
C12 0.0504(15) 0.0516(15) 0.0595(16) -0.0093(13) -0.0037(12) -0.0064(12)
C13 0.070(2) 0.0541(17) 0.0613(18) 0.0017(14) -0.0031(15) -0.0090(14)
C14 0.078(2) 0.0499(16) 0.0646(18) -0.0015(14) -0.0233(15) 0.0021(15)
C15 0.0537(17) 0.071(2) 0.089(2) 0.0048(17) -0.0243(16) -0.0044(15)
C16 0.0510(17) 0.0683(19) 0.0727(19) 0.0081(15) -0.0136(14) -0.0174(14)
C21 0.0476(14) 0.0558(16) 0.0525(15) -0.0146(12) -0.0156(11) -0.0101(12)
C22 0.0569(17) 0.076(2) 0.081(2) -0.0320(16) -0.0115(15) -0.0202(15)
C23 0.063(2) 0.119(3) 0.098(3) -0.048(2) -0.0042(18) -0.043(2)
C24 0.0446(18) 0.140(4) 0.106(3) -0.056(3) -0.0162(18) -0.011(2)
C25 0.0508(18) 0.102(3) 0.101(3) -0.030(2) -0.0279(17) 0.0039(18)
C26 0.0500(16) 0.0696(19) 0.078(2) -0.0134(15) -0.0249(14) -0.0032(14)
C31 0.0632(17) 0.0641(18) 0.0521(16) -0.0124(13) -0.0073(13) -0.0085(14)
C32 0.143(4) 0.110(3) 0.083(3) -0.055(2) 0.003(2) -0.044(3)
C33 0.130(4) 0.164(4) 0.054(2) -0.007(2) -0.025(2) 0.030(3)
C34 0.082(2) 0.116(3) 0.088(3) -0.045(2) 0.020(2) -0.026(2)

loop_
_geom_bond_atom_site_label_1
_geom_bond_atom_site_label_2
_geom_bond_distance
_geom_bond_site_symmetry_2
_geom_bond_publ_flag
Si1 C7 1.867(3) . ?
Si1 C21 1.885(3) . ?
Si1 C11 1.886(2) . ?
Si1 C31 1.911(3) . ?
O1 C3 1.426(4) . ?
C1 C7 1.337(4) . ?
C1 C2 1.507(4) . ?
C1 C6 1.521(4) . ?
C2 C3 1.523(4) . ?
C3 C4 1.508(4) . ?
C4 C5 1.520(4) . ?
C4 C10 1.526(4) . ?
C5 C6 1.541(4) . ?
C6 C9 1.530(4) . ?
C6 C8 1.548(4) . ?
C11 C16 1.387(4) . ?
C11 C12 1.391(4) . ?
C12 C13 1.386(4) . ?
C13 C14 1.367(4) . ?
C14 C15 1.360(4) . ?
C15 C16 1.385(4) . ?
C21 C22 1.392(4) . ?
C21 C26 1.401(4) . ?
C22 C23 1.393(5) . ?
C23 C24 1.374(5) . ?
C24 C25 1.352(5) . ?
C25 C26 1.383(4) . ?
C31 C32 1.527(5) . ?
C31 C33 1.528(5) . ?
C31 C34 1.532(5) . ?
